data_7701303
loop_
_publ_author_name
'Su, Wei'
'Pan, Sudip'
'Sun, Xiong'
'Zhao, Lili'
'Frenking, Gernot'
'Zhu, Congqing'

_publ_section_title
;
 Cerium-carbon dative interactions supported by carbodiphosphorane.
;
_journal_issue 42
_journal_name_full 'Dalton transactions (Cambridge, England : 2003)'
_journal_page_first 16108
_journal_page_last 16114
_journal_paper_doi 10.1039/c9dt03770e
_journal_volume 48
_journal_year 2019
_chemical_formula_moiety 'C70 H56 Br Ce N4 P4, 2(C24 H20 B)'
_chemical_formula_sum 'C118 H96 B2 Br Ce N4 P4'
_chemical_formula_weight 1935.51
_space_group_crystal_system monoclinic
_space_group_IT_number 14
_space_group_name_Hall '-P 2ybc'
_space_group_name_H-M_alt 'P 1 21/c 1'
_symmetry_space_group_name_Hall '-P 2ybc'
_symmetry_space_group_name_H-M 'P 1 21/c 1'
_atom_sites_solution_hydrogens geom
_atom_sites_solution_primary iterative
_audit_creation_date 2019-06-10
_audit_creation_method
;
Olex2 1.2
(compiled 2018.04.26 svn.r3504 for OlexSys, GUI svn.r5492)
;
_audit_update_record
;
2019-06-10 deposited with the CCDC.    2019-10-01 downloaded from the CCDC.
;
_cell_angle_alpha 90
_cell_angle_beta 105.349(2)
_cell_angle_gamma 90
_cell_formula_units_Z 4
_cell_length_a 17.1745(11)
_cell_length_b 29.9779(17)
_cell_length_c 19.4419(13)
_cell_measurement_reflns_used 9843
_cell_measurement_temperature 153
_cell_measurement_theta_max 25.34
_cell_measurement_theta_min 2.28
_cell_volume 9652.7(11)
_computing_cell_refinement 'SAINT v8.34A (Bruker, 2013)'
_computing_data_collection 'SAINT v8.34A (Bruker, 2013)'
_computing_data_reduction 'SAINT v8.34A (Bruker, 2013)'
_computing_molecular_graphics 'Olex2 (Dolomanov et al., 2009)'
_computing_publication_material 'Olex2 (Dolomanov et al., 2009)'
_computing_structure_refinement 'XL (Sheldrick, 2008)'
_computing_structure_solution 'olex2.solve (Bourhis et al., 2015)'
_diffrn_ambient_temperature 153.0
_diffrn_measured_fraction_theta_full 0.999
_diffrn_measured_fraction_theta_max 0.999
_diffrn_measurement_device_type 'Bruker APEX-II CCD'
_diffrn_measurement_method '\f and \w scans'
_diffrn_radiation_type MoK\a
_diffrn_radiation_wavelength 0.71073
_diffrn_reflns_av_R_equivalents 0.1170
_diffrn_reflns_av_unetI/netI 0.0745
_diffrn_reflns_Laue_measured_fraction_full 0.999
_diffrn_reflns_Laue_measured_fraction_max 0.999
_diffrn_reflns_limit_h_max 20
_diffrn_reflns_limit_h_min -20
_diffrn_reflns_limit_k_max 35
_diffrn_reflns_limit_k_min -35
_diffrn_reflns_limit_l_max 20
_diffrn_reflns_limit_l_min -23
_diffrn_reflns_number 141612
_diffrn_reflns_point_group_measured_fraction_full 0.999
_diffrn_reflns_point_group_measured_fraction_max 0.999
_diffrn_reflns_theta_full 25.027
_diffrn_reflns_theta_max 25.027
_diffrn_reflns_theta_min 2.195
_exptl_absorpt_coefficient_mu 1.005
_exptl_absorpt_correction_T_max 0.7456
_exptl_absorpt_correction_T_min 0.4437
_exptl_absorpt_correction_type multi-scan
_exptl_absorpt_process_details
;
SADABS-2014/5 (Bruker,2014/5) was used for absorption correction.
wR2(int) was 0.0935 before and 0.0514 after correction.
The Ratio of minimum to maximum transmission is 0.5951.
The \l/2 correction factor is 0.00150.
;
_exptl_crystal_colour Yellow
_exptl_crystal_colour_primary yellow
_exptl_crystal_density_diffrn 1.332
_exptl_crystal_description block
_exptl_crystal_F_000 3980
_exptl_crystal_size_max 0.05
_exptl_crystal_size_mid 0.04
_exptl_crystal_size_min 0.03
_platon_squeeze_details
;
TITL 1_a              P 1 21/c 1   R = 0.12
CELL   17.1745   29.9779   19.4419     90.00    105.35     90.00
SPGR P21/c
# Solvent Accessible Volume =       627
# Electrons Found in S.A.V. =        93
# Note: Atoms in Void are Labelled as Cxxx and Qxxx for all Others
C101 0.908 0.538 0.967 !      10.40 eA-3
C102 0.017 0.032 0.487 !       5.40 eA-3
Q103 0.403 0.350 0.433 !       2.28 eA-3
C104 0.043 0.986 0.514 !       1.96 eA-3
Q105 0.747 0.647 0.706 !       1.92 eA-3
Q106 0.271 0.329 0.497 !       1.79 eA-3
Q107 0.983 0.988 0.561 !       1.67 eA-3
Q108 0.756 0.617 0.782 !       1.67 eA-3
Q109 0.032 0.969 0.457 !       1.57 eA-3
Q110 0.036 0.109 0.591 !       1.53 eA-3
Q111 0.595 0.406 0.281 !       1.42 eA-3
Q112 0.909 0.851 0.550 !       1.40 eA-3
Q113 0.314 0.594 0.544 !       1.37 eA-3
Q114 0.077 0.072 0.465 !       1.35 eA-3
Q115 0.033 0.898 0.169 !       1.32 eA-3
Q116 0.338 0.007 0.548 !       1.31 eA-3
Q117 0.622 0.670 0.502 !       1.30 eA-3
Q118 0.341 0.405 0.157 !       1.30 eA-3
Q119 0.562 0.017 0.986 !       1.29 eA-3
Q120 0.730 0.977 0.795 !       1.28 eA-3
Q121 0.029 0.563 0.953 !       1.27 eA-3
Q122 0.325 0.188 0.153 !       1.27 eA-3
Q123 1.002 0.930 0.534 !       1.27 eA-3
Q124 0.812 0.237 0.513 !       1.26 eA-3
Q125 0.595 0.913 0.245 !       1.26 eA-3
Q126 0.423 0.396 0.684 !       1.25 eA-3
Q127 0.514 0.563 0.173 !       1.25 eA-3
C128 0.283 0.148 0.002 !       1.25 eA-3
Q129 0.223 0.597 0.939 !       1.25 eA-3
Q130 0.390 0.159 0.561 !       1.24 eA-3
Q131 0.063 0.266 0.564 !       1.24 eA-3
Q132 0.074 0.220 0.915 !       1.23 eA-3
Q133 0.938 0.412 0.018 !       1.23 eA-3
Q134 0.712 0.869 0.165 !       1.23 eA-3
Q135 0.784 0.946 0.341 !       1.23 eA-3
Q136 0.985 0.883 0.014 !       1.22 eA-3
Q137 0.096 0.966 0.531 !       1.21 eA-3
Q138 0.984 0.026 0.428 !       1.21 eA-3
Q139 0.940 0.999 0.341 !       1.21 eA-3
Q140 0.809 0.655 0.672 !       1.21 eA-3
Q141 0.748 0.603 0.310 !       1.20 eA-3
Q142 0.561 0.889 0.266 !       1.20 eA-3
Q143 0.277 0.673 0.048 !       1.20 eA-3
Q144 0.720 0.944 0.425 !       1.19 eA-3
Q145 0.806 0.092 0.823 !       1.19 eA-3
Q146 0.300 0.958 0.561 !       1.19 eA-3
Q147 0.628 0.470 0.517 !       1.18 eA-3
Q148 1.001 0.711 0.670 !       1.17 eA-3
Q149 0.753 0.322 0.296 !       1.17 eA-3
Q150 0.734 0.021 0.748 !       1.17 eA-3
Q151 0.952 0.009 0.907 !       1.16 eA-3
Q152 0.609 0.415 0.798 !       1.16 eA-3
Q153 0.518 0.578 0.499 !       1.15 eA-3
Q154 0.777 0.690 0.964 !       1.15 eA-3
Q155 0.982 0.976 0.158 !       1.15 eA-3
Q156 0.843 0.524 0.078 !       1.15 eA-3
Q157 0.482 0.585 0.890 !       1.14 eA-3
Q158 0.310 0.360 0.298 !       1.13 eA-3
Q159 0.934 0.454 0.160 !       1.13 eA-3
Q160 0.857 0.688 0.813 !       1.13 eA-3
Q161 0.778 0.852 0.301 !       1.13 eA-3
Q162 0.932 0.924 0.469 !       1.13 eA-3
Q163 0.033 0.385 0.283 !       1.12 eA-3
Q164 0.610 0.166 0.690 !       1.12 eA-3
Q165 0.591 0.948 0.172 !       1.12 eA-3
Q166 0.235 0.382 0.409 !       1.11 eA-3
Q167 0.235 0.116 0.903 !       1.11 eA-3
Q168 0.607 0.734 0.019 !       1.11 eA-3
Q169 0.906 0.874 0.247 !       1.11 eA-3
Q170 0.249 0.951 0.081 !       1.10 eA-3
Q171 0.377 0.836 0.470 !       1.10 eA-3
Q172 0.280 0.162 0.547 !       1.10 eA-3
Q173 0.842 0.531 0.922 !       1.10 eA-3
Q174 0.264 0.219 0.814 !       1.10 eA-3
Q175 0.906 0.157 0.061 !       1.10 eA-3
Q176 0.670 0.845 0.028 !       1.09 eA-3
Q177 0.860 0.650 0.354 !       1.09 eA-3
Q178 0.263 0.141 0.658 !       1.09 eA-3
Q179 0.736 0.849 0.062 !       1.08 eA-3
Q180 0.388 0.843 0.890 !       1.08 eA-3
Q181 0.406 0.163 0.029 !       1.08 eA-3
Q182 0.707 0.734 0.264 !       1.08 eA-3
Q183 0.779 0.055 0.971 !       1.07 eA-3
Q184 0.558 0.952 0.621 !       1.07 eA-3
Q185 0.912 0.899 0.283 !       1.07 eA-3
Q186 0.330 0.218 0.469 !       1.07 eA-3
Q187 0.761 0.476 0.939 !       1.07 eA-3
Q188 0.531 0.420 0.861 !       1.07 eA-3
Q189 0.717 0.491 0.279 !       1.07 eA-3
Q190 0.371 0.305 0.360 !       1.07 eA-3
Q191 0.424 0.885 0.965 !       1.07 eA-3
Q192 0.189 0.561 0.136 !       1.07 eA-3
Q193 0.560 0.508 0.906 !       1.06 eA-3
Q194 0.648 0.648 0.470 !       1.06 eA-3
Q195 0.250 0.335 0.223 !       1.06 eA-3
Q196 0.765 0.710 0.546 !       1.06 eA-3
Q197 0.033 0.377 0.872 !       1.06 eA-3
Q198 0.812 0.656 0.874 !       1.06 eA-3
Q199 0.485 0.494 0.532 !       1.06 eA-3
;
_refine_diff_density_max 1.567
_refine_diff_density_min -0.851
_refine_diff_density_rms 0.120
_refine_ls_extinction_method none
_refine_ls_goodness_of_fit_ref 1.166
_refine_ls_hydrogen_treatment constr
_refine_ls_matrix_type full
_refine_ls_number_parameters 1171
_refine_ls_number_reflns 17059
_refine_ls_number_restraints 0
_refine_ls_restrained_S_all 1.166
_refine_ls_R_factor_all 0.1222
_refine_ls_R_factor_gt 0.0786
_refine_ls_shift/su_max 0.001
_refine_ls_shift/su_mean 0.000
_refine_ls_structure_factor_coef Fsqd
_refine_ls_weighting_details 'w=1/[\s^2^(Fo^2^)+(0.0277P)^2^+69.3245P] where P=(Fo^2^+2Fc^2^)/3'
_refine_ls_weighting_scheme calc
_refine_ls_wR_factor_gt 0.1458
_refine_ls_wR_factor_ref 0.1649
_reflns_Friedel_coverage 0.000
_reflns_number_gt 12202
_reflns_number_total 17059
_reflns_threshold_expression 'I > 2\s(I)'
_cod_data_source_file c9dt03770e2.cif
_cod_data_source_block 1_a_sq
_cod_depositor_comments
;
The following automatic conversions were performed:

'_exptl_crystal_colour_primary' value 'Yellow' changed to 'yellow'
according to
/home/data/users/saulius/crontab/automatic-downloads/rss-feeds/RSC/lib/dictionaries/cif_core.dic
dictionary named 'cif_core.dic' version 2.4.2 from 2011-04-26.

Automatic conversion script
Id: cif_fix_values 4973 2017-02-22 13:04:09Z antanas 

 Adding full bibliography for 7701300--7701303.cif.
;
_cod_database_code 7701303
_shelx_shelxl_version_number 2018/3
_shelx_space_group_comment
;
The symmetry employed for this shelxl refinement is uniquely defined
by the following loop, which should always be used as a source of
symmetry information in preference to the above space-group names.
They are only intended as comments.
;
_shelx_estimated_absorpt_t_max 0.970
_shelx_estimated_absorpt_t_min 0.951
_olex2_refinement_description
;
1. Fixed Uiso
 At 1.2 times of:
  All C(H) groups
2.a Aromatic/amide H refined with riding coordinates:
 C1(H1), C2(H2), C3(H3), C4(H4), C7(H7), C8(H8), C9(H9), C10(H10), C11(H11),
 C13(H13), C14(H14), C15(H15), C16(H16), C17(H17), C20(H20), C21(H21), C22(H22),
  C23(H23), C24(H24), C26(H26), C27(H27), C28(H28), C29(H29), C30(H30),
 C32(H32), C33(H33), C34(H34), C35(H35), C36(H36), C37(H37), C38(H38), C39(H39),
  C42(H42), C43(H43), C44(H44), C45(H45), C46(H46), C48(H48), C49(H49),
 C50(H50), C51(H51), C52(H52), C55(H55), C56(H56), C57(H57), C58(H58), C59(H59),
  C61(H61), C62(H62), C63(H63), C64(H64), C65(H65), C67(H67), C68(H68),
 C69(H69), C70(H70), C72(H72), C73(H73), C74(H74), C75(H75), C76(H76), C78(H78),
  C79(H79), C80(H80), C81(H81), C82(H82), C84(H84), C85(H85), C86(H86),
 C87(H87), C88(H88), C90(H90), C91(H91), C92(H92), C93(H93), C94(H94), C96(H96),
  C97(H97), C98(H98), C99(H99), C100(H100), C102(H102), C103(H103), C104(H104),
 C105(H105), C106(H106), C108(H108), C109(H109), C110(H110), C111(H111),
 C112(H112), C114(H114), C115(H115), C116(H116), C117(H117), C118(H118)
;
_platon_squeeze_void_probe_radius 1.20
_olex2_submission_special_instructions 'No special instructions were received'

loop_
_space_group_symop_operation_xyz
'x, y, z'
'-x, y+1/2, -z+1/2'
'-x, -y, -z'
'x, -y-1/2, z-1/2'

loop_
_atom_site_label
_atom_site_type_symbol
_atom_site_fract_x
_atom_site_fract_y
_atom_site_fract_z
_atom_site_U_iso_or_equiv
_atom_site_adp_type
_atom_site_occupancy
_atom_site_site_symmetry_order
_atom_site_calc_flag
_atom_site_refinement_flags_posn
Ce1 Ce 0.26177(2) 0.35770(2) 0.25083(2) 0.02253(11) Uani 1 1 d .
Br1 Br 0.22102(5) 0.36175(3) 0.09882(4) 0.0375(2) Uani 1 1 d .
P1 P 0.43063(10) 0.43478(6) 0.28768(10) 0.0205(4) Uani 1 1 d .
P2 P 0.46998(10) 0.35060(6) 0.22858(9) 0.0204(4) Uani 1 1 d .
P3 P 0.11076(10) 0.28436(6) 0.28644(10) 0.0206(4) Uani 1 1 d .
P4 P 0.04383(10) 0.37323(6) 0.24691(10) 0.0207(4) Uani 1 1 d .
N1 N 0.3092(3) 0.42149(19) 0.3489(3) 0.0284(14) Uani 1 1 d .
N2 N 0.3495(3) 0.29020(19) 0.2185(3) 0.0292(14) Uani 1 1 d .
N3 N 0.2688(3) 0.2918(2) 0.3495(3) 0.0322(15) Uani 1 1 d .
N4 N 0.1589(3) 0.42944(19) 0.2278(3) 0.0294(14) Uani 1 1 d .
C1 C 0.2641(5) 0.4313(3) 0.3934(4) 0.039(2) Uani 1 1 d .
H1 H 0.220122 0.412132 0.393461 0.047 Uiso 1 1 calc R
C2 C 0.2769(5) 0.4668(3) 0.4385(4) 0.039(2) Uani 1 1 d .
H2 H 0.242163 0.472440 0.468273 0.047 Uiso 1 1 calc R
C3 C 0.3414(5) 0.4942(2) 0.4399(4) 0.0353(19) Uani 1 1 d .
H3 H 0.351790 0.519331 0.470821 0.042 Uiso 1 1 calc R
C4 C 0.3910(5) 0.4853(2) 0.3963(4) 0.0305(17) Uani 1 1 d .
H4 H 0.436073 0.503770 0.396858 0.037 Uiso 1 1 calc R
C5 C 0.3735(4) 0.4489(2) 0.3519(4) 0.0232(16) Uani 1 1 d .
C6 C 0.3941(4) 0.4753(2) 0.2169(4) 0.0249(16) Uani 1 1 d .
C7 C 0.3612(4) 0.4607(2) 0.1476(4) 0.0305(17) Uani 1 1 d .
H7 H 0.360243 0.429748 0.137162 0.037 Uiso 1 1 calc R
C8 C 0.3299(5) 0.4909(3) 0.0935(4) 0.040(2) Uani 1 1 d .
H8 H 0.308095 0.480742 0.046012 0.048 Uiso 1 1 calc R
C9 C 0.3304(5) 0.5355(3) 0.1089(5) 0.041(2) Uani 1 1 d .
H9 H 0.309288 0.556041 0.071374 0.050 Uiso 1 1 calc R
C10 C 0.3610(5) 0.5514(3) 0.1778(5) 0.040(2) Uani 1 1 d .
H10 H 0.359915 0.582393 0.187700 0.048 Uiso 1 1 calc R
C11 C 0.3929(4) 0.5213(2) 0.2315(4) 0.0274(16) Uani 1 1 d .
H11 H 0.414254 0.531758 0.278930 0.033 Uiso 1 1 calc R
C12 C 0.5346(4) 0.4506(2) 0.3306(4) 0.0232(16) Uani 1 1 d .
C13 C 0.5758(4) 0.4823(2) 0.3033(4) 0.0314(18) Uani 1 1 d .
H13 H 0.548284 0.498958 0.262478 0.038 Uiso 1 1 calc R
C14 C 0.6560(5) 0.4902(3) 0.3341(4) 0.038(2) Uani 1 1 d .
H14 H 0.683121 0.513262 0.316104 0.045 Uiso 1 1 calc R
C15 C 0.6973(4) 0.4650(3) 0.3911(4) 0.037(2) Uani 1 1 d .
H15 H 0.753421 0.469793 0.411224 0.044 Uiso 1 1 calc R
C16 C 0.6571(5) 0.4323(3) 0.4196(4) 0.038(2) Uani 1 1 d .
H16 H 0.685085 0.414792 0.459225 0.045 Uiso 1 1 calc R
C17 C 0.5758(4) 0.4259(2) 0.3888(4) 0.0256(16) Uani 1 1 d .
H17 H 0.547470 0.404091 0.408181 0.031 Uiso 1 1 calc R
C18 C 0.4098(4) 0.3808(2) 0.2669(4) 0.0217(15) Uani 1 1 d .
C19 C 0.5673(4) 0.3347(2) 0.2871(4) 0.0214(15) Uani 1 1 d .
C20 C 0.5713(4) 0.3226(2) 0.3566(4) 0.0300(17) Uani 1 1 d .
H20 H 0.523304 0.321647 0.372111 0.036 Uiso 1 1 calc R
C21 C 0.6443(5) 0.3119(3) 0.4035(4) 0.040(2) Uani 1 1 d .
H21 H 0.646431 0.304417 0.451447 0.047 Uiso 1 1 calc R
C22 C 0.7142(5) 0.3121(2) 0.3816(4) 0.0353(19) Uani 1 1 d .
H22 H 0.764481 0.304970 0.414119 0.042 Uiso 1 1 calc R
C23 C 0.7104(4) 0.3226(3) 0.3123(5) 0.040(2) Uani 1 1 d .
H23 H 0.758293 0.322187 0.296662 0.048 Uiso 1 1 calc R
C24 C 0.6377(4) 0.3339(2) 0.2646(4) 0.0289(17) Uani 1 1 d .
H24 H 0.636003 0.341191 0.216655 0.035 Uiso 1 1 calc R
C25 C 0.4875(4) 0.3733(2) 0.1478(4) 0.0213(15) Uani 1 1 d .
C26 C 0.5430(4) 0.4088(2) 0.1522(4) 0.0292(17) Uani 1 1 d .
H26 H 0.577897 0.416598 0.197233 0.035 Uiso 1 1 calc R
C27 C 0.5470(5) 0.4320(3) 0.0927(4) 0.039(2) Uani 1 1 d .
H27 H 0.585349 0.455339 0.096156 0.046 Uiso 1 1 calc R
C28 C 0.4953(5) 0.4214(3) 0.0277(5) 0.044(2) Uani 1 1 d .
H28 H 0.497920 0.437496 -0.013681 0.053 Uiso 1 1 calc R
C29 C 0.4396(5) 0.3875(3) 0.0222(4) 0.040(2) Uani 1 1 d .
H29 H 0.403348 0.380921 -0.022791 0.048 Uiso 1 1 calc R
C30 C 0.4361(4) 0.3631(3) 0.0812(4) 0.0327(18) Uani 1 1 d .
H30 H 0.398610 0.339198 0.076558 0.039 Uiso 1 1 calc R
C31 C 0.4209(4) 0.2974(2) 0.2023(4) 0.0260(17) Uani 1 1 d .
C32 C 0.4573(4) 0.2652(2) 0.1697(4) 0.0296(17) Uani 1 1 d .
H32 H 0.507243 0.271364 0.159275 0.036 Uiso 1 1 calc R
C33 C 0.4207(5) 0.2245(2) 0.1528(4) 0.0345(19) Uani 1 1 d .
H33 H 0.444648 0.202303 0.130132 0.041 Uiso 1 1 calc R
C34 C 0.3492(5) 0.2165(2) 0.1690(4) 0.0352(19) Uani 1 1 d .
H34 H 0.322594 0.188631 0.157891 0.042 Uiso 1 1 calc R
C35 C 0.3165(4) 0.2497(2) 0.2016(4) 0.0313(18) Uani 1 1 d .
H35 H 0.267149 0.243441 0.213053 0.038 Uiso 1 1 calc R
C36 C 0.3380(5) 0.2836(3) 0.3986(5) 0.054(3) Uani 1 1 d .
H36 H 0.384479 0.300620 0.398248 0.065 Uiso 1 1 calc R
C37 C 0.3440(6) 0.2507(4) 0.4504(5) 0.062(3) Uani 1 1 d .
H37 H 0.393837 0.246199 0.485274 0.075 Uiso 1 1 calc R
C38 C 0.2789(5) 0.2248(3) 0.4513(5) 0.051(2) Uani 1 1 d .
H38 H 0.283183 0.201615 0.485319 0.061 Uiso 1 1 calc R
C39 C 0.2059(5) 0.2333(3) 0.4011(4) 0.0367(19) Uani 1 1 d .
H39 H 0.159034 0.216147 0.400029 0.044 Uiso 1 1 calc R
C40 C 0.2038(4) 0.2678(2) 0.3522(4) 0.0259(16) Uani 1 1 d .
C41 C 0.1082(4) 0.2497(2) 0.2095(4) 0.0215(15) Uani 1 1 d .
C42 C 0.1054(4) 0.2703(2) 0.1439(4) 0.0284(17) Uani 1 1 d .
H42 H 0.103739 0.301844 0.139820 0.034 Uiso 1 1 calc R
C43 C 0.1052(5) 0.2441(3) 0.0856(4) 0.038(2) Uani 1 1 d .
H43 H 0.102671 0.257856 0.041006 0.046 Uiso 1 1 calc R
C44 C 0.1086(5) 0.1983(3) 0.0911(5) 0.043(2) Uani 1 1 d .
H44 H 0.109066 0.180614 0.050669 0.051 Uiso 1 1 calc R
C45 C 0.1112(5) 0.1780(2) 0.1559(4) 0.038(2) Uani 1 1 d .
H45 H 0.113343 0.146362 0.159730 0.045 Uiso 1 1 calc R
C46 C 0.1109(4) 0.2033(2) 0.2139(4) 0.0309(18) Uani 1 1 d .
H46 H 0.112425 0.189205 0.257960 0.037 Uiso 1 1 calc R
C47 C 0.0263(4) 0.2643(2) 0.3177(4) 0.0232(16) Uani 1 1 d .
C48 C -0.0381(4) 0.2423(2) 0.2709(4) 0.0275(17) Uani 1 1 d .
H48 H -0.034569 0.234620 0.224401 0.033 Uiso 1 1 calc R
C49 C -0.1070(4) 0.2316(3) 0.2918(5) 0.0361(19) Uani 1 1 d .
H49 H -0.150068 0.216146 0.260020 0.043 Uiso 1 1 calc R
C50 C -0.1128(5) 0.2433(3) 0.3580(5) 0.040(2) Uani 1 1 d .
H50 H -0.161021 0.237256 0.371520 0.048 Uiso 1 1 calc R
C51 C -0.0494(5) 0.2638(3) 0.4052(4) 0.039(2) Uani 1 1 d .
H51 H -0.052915 0.270560 0.452067 0.046 Uiso 1 1 calc R
C52 C 0.0200(4) 0.2749(2) 0.3852(4) 0.0321(18) Uani 1 1 d .
H52 H 0.063205 0.289780 0.417845 0.038 Uiso 1 1 calc R
C53 C 0.1241(4) 0.3390(2) 0.2757(4) 0.0185(14) Uani 1 1 d .
C54 C -0.0253(4) 0.3578(2) 0.1628(4) 0.0271(16) Uani 1 1 d .
C55 C -0.0861(4) 0.3264(2) 0.1592(4) 0.0318(18) Uani 1 1 d .
H55 H -0.100006 0.317602 0.201356 0.038 Uiso 1 1 calc R
C56 C -0.1261(5) 0.3080(3) 0.0946(5) 0.041(2) Uani 1 1 d .
H56 H -0.167495 0.286638 0.092205 0.049 Uiso 1 1 calc R
C57 C -0.1061(5) 0.3206(3) 0.0341(5) 0.052(3) Uani 1 1 d .
H57 H -0.132285 0.306864 -0.010001 0.063 Uiso 1 1 calc R
C58 C -0.0487(5) 0.3527(4) 0.0362(4) 0.052(2) Uani 1 1 d .
H58 H -0.037018 0.362269 -0.006562 0.062 Uiso 1 1 calc R
C59 C -0.0086(4) 0.3709(3) 0.1001(4) 0.037(2) Uani 1 1 d .
H59 H 0.031598 0.392965 0.101470 0.044 Uiso 1 1 calc R
C60 C -0.0157(4) 0.3836(2) 0.3101(4) 0.0230(15) Uani 1 1 d .
C61 C -0.0965(4) 0.3944(2) 0.2891(4) 0.0294(17) Uani 1 1 d .
H61 H -0.123069 0.397082 0.239766 0.035 Uiso 1 1 calc R
C62 C -0.1394(5) 0.4014(3) 0.3393(4) 0.037(2) Uani 1 1 d .
H62 H -0.195319 0.408505 0.324465 0.044 Uiso 1 1 calc R
C63 C -0.1009(5) 0.3981(2) 0.4102(4) 0.0333(18) Uani 1 1 d .
H63 H -0.130299 0.402522 0.444741 0.040 Uiso 1 1 calc R
C64 C -0.0195(5) 0.3884(2) 0.4321(4) 0.0347(19) Uani 1 1 d .
H64 H 0.006888 0.386754 0.481564 0.042 Uiso 1 1 calc R
C65 C 0.0234(4) 0.3812(2) 0.3830(4) 0.0277(17) Uani 1 1 d .
H65 H 0.079480 0.374603 0.398279 0.033 Uiso 1 1 calc R
C66 C 0.0813(4) 0.4274(2) 0.2305(4) 0.0276(17) Uani 1 1 d .
C67 C 0.0321(5) 0.4643(3) 0.2178(5) 0.043(2) Uani 1 1 d .
H67 H -0.023027 0.461450 0.217623 0.051 Uiso 1 1 calc R
C68 C 0.0616(6) 0.5052(3) 0.2053(6) 0.055(3) Uani 1 1 d .
H68 H 0.028279 0.531011 0.197717 0.066 Uiso 1 1 calc R
C69 C 0.1412(5) 0.5075(3) 0.2042(5) 0.047(2) Uani 1 1 d .
H69 H 0.164496 0.535202 0.196564 0.056 Uiso 1 1 calc R
C70 C 0.1868(5) 0.4690(3) 0.2145(5) 0.042(2) Uani 1 1 d .
H70 H 0.241209 0.470810 0.211863 0.051 Uiso 1 1 calc R
C71 C 0.8665(4) 0.5907(2) 0.1862(4) 0.0254(16) Uani 1 1 d .
C72 C 0.8526(5) 0.6097(3) 0.1184(4) 0.0355(19) Uani 1 1 d .
H72 H 0.800643 0.606233 0.086242 0.043 Uiso 1 1 calc R
C73 C 0.9097(5) 0.6332(2) 0.0955(4) 0.0360(19) Uani 1 1 d .
H73 H 0.897252 0.644730 0.048360 0.043 Uiso 1 1 calc R
C74 C 0.9866(5) 0.6402(3) 0.1419(4) 0.0365(19) Uani 1 1 d .
H74 H 1.026499 0.656452 0.126674 0.044 Uiso 1 1 calc R
C75 C 1.0028(4) 0.6234(2) 0.2092(4) 0.0313(18) Uani 1 1 d .
H75 H 1.054130 0.628377 0.241514 0.038 Uiso 1 1 calc R
C76 C 0.9445(4) 0.5987(2) 0.2311(4) 0.0312(18) Uani 1 1 d .
H76 H 0.957858 0.586782 0.278054 0.037 Uiso 1 1 calc R
C77 C 0.8246(4) 0.5526(2) 0.2962(4) 0.0307(18) Uani 1 1 d .
C78 C 0.8844(5) 0.5229(3) 0.3306(4) 0.038(2) Uani 1 1 d .
H78 H 0.908154 0.504430 0.301988 0.046 Uiso 1 1 calc R
C79 C 0.9113(5) 0.5184(3) 0.4037(5) 0.048(2) Uani 1 1 d .
H79 H 0.953032 0.497782 0.424071 0.058 Uiso 1 1 calc R
C80 C 0.8773(5) 0.5442(3) 0.4470(5) 0.047(2) Uani 1 1 d .
H80 H 0.894932 0.541463 0.497417 0.056 Uiso 1 1 calc R
C81 C 0.8173(6) 0.5738(3) 0.4156(5) 0.047(2) Uani 1 1 d .
H81 H 0.793374 0.591824 0.444570 0.056 Uiso 1 1 calc R
C82 C 0.7920(5) 0.5776(3) 0.3434(4) 0.0364(19) Uani 1 1 d .
H82 H 0.750016 0.598173 0.323621 0.044 Uiso 1 1 calc R
C83 C 0.7097(4) 0.5836(3) 0.1857(4) 0.0312(17) Uani 1 1 d .
C84 C 0.6994(5) 0.6302(3) 0.1857(4) 0.042(2) Uani 1 1 d .
H84 H 0.745860 0.648723 0.194569 0.050 Uiso 1 1 calc R
C85 C 0.6242(5) 0.6501(3) 0.1733(5) 0.048(2) Uani 1 1 d .
H85 H 0.620297 0.681671 0.174370 0.057 Uiso 1 1 calc R
C86 C 0.5556(5) 0.6248(3) 0.1594(4) 0.046(2) Uani 1 1 d .
H86 H 0.503964 0.638484 0.150666 0.055 Uiso 1 1 calc R
C87 C 0.5630(5) 0.5798(3) 0.1585(4) 0.044(2) Uani 1 1 d .
H87 H 0.515741 0.561860 0.149595 0.053 Uiso 1 1 calc R
C88 C 0.6369(4) 0.5593(3) 0.1700(4) 0.0319(18) Uani 1 1 d .
H88 H 0.638945 0.527689 0.167216 0.038 Uiso 1 1 calc R
C89 C 0.7956(4) 0.5108(2) 0.1692(4) 0.0315(18) Uani 1 1 d .
C90 C 0.7616(4) 0.4729(3) 0.1919(4) 0.0364(19) Uani 1 1 d .
H90 H 0.743957 0.475051 0.234169 0.044 Uiso 1 1 calc R
C91 C 0.7523(5) 0.4323(2) 0.1563(5) 0.039(2) Uani 1 1 d .
H91 H 0.726657 0.408087 0.173032 0.047 Uiso 1 1 calc R
C92 C 0.7805(5) 0.4271(3) 0.0964(5) 0.042(2) Uani 1 1 d .
H92 H 0.775869 0.399263 0.072357 0.050 Uiso 1 1 calc R
C93 C 0.8150(5) 0.4630(3) 0.0727(4) 0.045(2) Uani 1 1 d .
H93 H 0.834139 0.460157 0.031252 0.054 Uiso 1 1 calc R
C94 C 0.8225(5) 0.5032(3) 0.1082(5) 0.041(2) Uani 1 1 d .
H94 H 0.847371 0.527273 0.090232 0.050 Uiso 1 1 calc R
B1 B 0.7988(5) 0.5595(3) 0.2092(5) 0.032(2) Uani 1 1 d .
C95 C 0.7375(4) 0.3546(2) 0.6291(4) 0.0305(17) Uani 1 1 d .
C96 C 0.7537(5) 0.4003(3) 0.6362(4) 0.041(2) Uani 1 1 d .
H96 H 0.717915 0.418900 0.652975 0.050 Uiso 1 1 calc R
C97 C 0.8209(5) 0.4198(3) 0.6195(5) 0.047(2) Uani 1 1 d .
H97 H 0.829657 0.451056 0.624648 0.056 Uiso 1 1 calc R
C98 C 0.8735(5) 0.3935(3) 0.5958(5) 0.050(2) Uani 1 1 d .
H98 H 0.919673 0.406061 0.585059 0.060 Uiso 1 1 calc R
C99 C 0.8584(5) 0.3488(3) 0.5877(5) 0.050(2) Uani 1 1 d .
H99 H 0.894065 0.330314 0.570572 0.060 Uiso 1 1 calc R
C100 C 0.7914(5) 0.3298(3) 0.6043(4) 0.041(2) Uani 1 1 d .
H100 H 0.782885 0.298598 0.598047 0.049 Uiso 1 1 calc R
C101 C 0.5818(4) 0.3661(2) 0.6334(4) 0.0297(17) Uani 1 1 d .
C102 C 0.5298(5) 0.3747(2) 0.6765(4) 0.0317(18) Uani 1 1 d .
H102 H 0.542946 0.362601 0.723272 0.038 Uiso 1 1 calc R
C103 C 0.4599(5) 0.4001(3) 0.6544(4) 0.0357(19) Uani 1 1 d .
H103 H 0.426590 0.404654 0.685748 0.043 Uiso 1 1 calc R
C104 C 0.4391(5) 0.4183(3) 0.5883(5) 0.047(2) Uani 1 1 d .
H104 H 0.391407 0.435753 0.572983 0.056 Uiso 1 1 calc R
C105 C 0.4893(6) 0.4110(3) 0.5430(5) 0.060(3) Uani 1 1 d .
H105 H 0.476002 0.423540 0.496408 0.072 Uiso 1 1 calc R
C106 C 0.5585(5) 0.3854(3) 0.5667(5) 0.052(2) Uani 1 1 d .
H106 H 0.591670 0.380868 0.535199 0.062 Uiso 1 1 calc R
C107 C 0.6882(4) 0.3289(2) 0.7443(4) 0.0303(18) Uani 1 1 d .
C108 C 0.7497(4) 0.3542(3) 0.7881(4) 0.0338(18) Uani 1 1 d .
H108 H 0.783410 0.371502 0.766749 0.041 Uiso 1 1 calc R
C109 C 0.7635(5) 0.3551(3) 0.8608(4) 0.042(2) Uani 1 1 d .
H109 H 0.806508 0.372638 0.888691 0.050 Uiso 1 1 calc R
C110 C 0.7159(5) 0.3311(3) 0.8938(5) 0.043(2) Uani 1 1 d .
H110 H 0.723548 0.333249 0.943875 0.052 Uiso 1 1 calc R
C111 C 0.6569(5) 0.3039(3) 0.8533(5) 0.043(2) Uani 1 1 d .
H111 H 0.624943 0.286020 0.875535 0.051 Uiso 1 1 calc R
C112 C 0.6444(5) 0.3027(3) 0.7804(4) 0.0362(19) Uani 1 1 d .
H112 H 0.604107 0.283173 0.753394 0.043 Uiso 1 1 calc R
C113 C 0.6399(4) 0.2840(3) 0.6190(4) 0.0314(18) Uani 1 1 d .
C114 C 0.6849(5) 0.2460(3) 0.6460(5) 0.040(2) Uani 1 1 d .
H114 H 0.724926 0.248406 0.690139 0.048 Uiso 1 1 calc R
C115 C 0.6743(6) 0.2048(3) 0.6117(5) 0.045(2) Uani 1 1 d .
H115 H 0.708727 0.180534 0.631385 0.054 Uiso 1 1 calc R
C116 C 0.6151(6) 0.1990(3) 0.5503(5) 0.052(3) Uani 1 1 d .
H116 H 0.607070 0.170773 0.527308 0.062 Uiso 1 1 calc R
C117 C 0.5675(6) 0.2343(4) 0.5224(5) 0.057(3) Uani 1 1 d .
H117 H 0.526376 0.230911 0.479102 0.069 Uiso 1 1 calc R
C118 C 0.5789(5) 0.2758(3) 0.5572(4) 0.044(2) Uani 1 1 d .
H118 H 0.543209 0.299428 0.537464 0.052 Uiso 1 1 calc R
B2 B 0.6617(5) 0.3332(3) 0.6565(5) 0.030(2) Uani 1 1 d .

loop_
_atom_site_aniso_label
_atom_site_aniso_U_11
_atom_site_aniso_U_22
_atom_site_aniso_U_33
_atom_site_aniso_U_23
_atom_site_aniso_U_13
_atom_site_aniso_U_12
Ce1 0.01527(18) 0.0231(2) 0.0308(2) 0.00225(19) 0.00891(16) -0.00044(17)
Br1 0.0360(4) 0.0422(5) 0.0333(4) 0.0027(4) 0.0072(3) -0.0024(4)
P1 0.0185(9) 0.0203(9) 0.0246(10) -0.0002(7) 0.0091(8) -0.0004(7)
P2 0.0171(8) 0.0203(9) 0.0253(10) -0.0021(7) 0.0084(7) -0.0011(7)
P3 0.0167(9) 0.0217(9) 0.0243(10) 0.0035(8) 0.0074(8) 0.0012(7)
P4 0.0174(9) 0.0208(9) 0.0255(10) 0.0035(7) 0.0088(8) 0.0009(7)
N1 0.020(3) 0.031(3) 0.036(4) 0.002(3) 0.011(3) 0.000(3)
N2 0.021(3) 0.025(3) 0.043(4) -0.003(3) 0.010(3) -0.001(3)
N3 0.011(3) 0.055(4) 0.030(4) 0.008(3) 0.004(3) 0.002(3)
N4 0.022(3) 0.024(3) 0.044(4) 0.010(3) 0.012(3) -0.002(3)
C1 0.037(5) 0.047(5) 0.040(5) 0.006(4) 0.020(4) 0.000(4)
C2 0.045(5) 0.046(5) 0.034(5) 0.004(4) 0.025(4) 0.008(4)
C3 0.053(5) 0.028(4) 0.028(4) 0.002(3) 0.017(4) 0.017(4)
C4 0.034(4) 0.032(4) 0.029(4) -0.003(3) 0.015(3) 0.002(3)
C5 0.021(4) 0.026(4) 0.022(4) 0.007(3) 0.004(3) 0.011(3)
C6 0.022(4) 0.022(4) 0.033(4) 0.004(3) 0.012(3) 0.000(3)
C7 0.030(4) 0.029(4) 0.031(4) -0.004(3) 0.007(3) 0.002(3)
C8 0.042(5) 0.039(5) 0.034(5) 0.006(4) 0.001(4) 0.010(4)
C9 0.039(5) 0.038(5) 0.044(5) 0.018(4) 0.006(4) 0.006(4)
C10 0.031(4) 0.031(4) 0.054(6) 0.011(4) 0.007(4) -0.001(3)
C11 0.031(4) 0.027(4) 0.028(4) 0.006(3) 0.015(3) -0.002(3)
C12 0.022(4) 0.024(4) 0.024(4) -0.011(3) 0.007(3) -0.002(3)
C13 0.029(4) 0.028(4) 0.042(5) -0.008(3) 0.017(4) -0.004(3)
C14 0.032(4) 0.041(5) 0.046(5) -0.014(4) 0.020(4) -0.010(4)
C15 0.016(4) 0.043(5) 0.051(5) -0.029(4) 0.010(4) -0.006(3)
C16 0.040(5) 0.045(5) 0.023(4) -0.016(4) -0.001(4) 0.007(4)
C17 0.030(4) 0.028(4) 0.021(4) -0.004(3) 0.011(3) 0.001(3)
C18 0.016(3) 0.022(4) 0.029(4) -0.004(3) 0.010(3) 0.000(3)
C19 0.019(3) 0.021(4) 0.026(4) -0.005(3) 0.008(3) 0.004(3)
C20 0.019(4) 0.035(4) 0.038(5) -0.001(4) 0.010(3) -0.001(3)
C21 0.045(5) 0.034(5) 0.034(5) -0.002(4) 0.002(4) 0.007(4)
C22 0.029(4) 0.032(4) 0.040(5) -0.006(4) 0.001(4) 0.008(3)
C23 0.018(4) 0.044(5) 0.060(6) -0.008(4) 0.013(4) -0.001(3)
C24 0.020(4) 0.035(4) 0.030(4) -0.001(3) 0.003(3) 0.002(3)
C25 0.020(3) 0.027(4) 0.020(4) 0.000(3) 0.010(3) 0.001(3)
C26 0.026(4) 0.035(4) 0.028(4) -0.007(3) 0.010(3) -0.007(3)
C27 0.039(5) 0.037(5) 0.040(5) 0.003(4) 0.011(4) -0.014(4)
C28 0.051(5) 0.047(5) 0.036(5) 0.006(4) 0.012(4) -0.010(4)
C29 0.042(5) 0.050(5) 0.026(5) -0.004(4) 0.005(4) -0.005(4)
C30 0.031(4) 0.039(5) 0.029(4) -0.009(4) 0.011(3) -0.008(4)
C31 0.024(4) 0.021(4) 0.030(4) 0.006(3) 0.001(3) 0.003(3)
C32 0.019(4) 0.033(4) 0.040(5) -0.002(3) 0.013(3) 0.003(3)
C33 0.038(5) 0.028(4) 0.038(5) -0.013(3) 0.010(4) -0.002(3)
C34 0.034(4) 0.018(4) 0.053(5) -0.002(4) 0.011(4) -0.002(3)
C35 0.024(4) 0.022(4) 0.051(5) 0.002(3) 0.016(4) -0.004(3)
C36 0.029(5) 0.080(7) 0.052(6) 0.017(5) 0.008(4) 0.002(5)
C37 0.034(5) 0.087(8) 0.060(7) 0.020(6) 0.003(5) 0.018(5)
C38 0.036(5) 0.064(6) 0.051(6) 0.031(5) 0.007(4) 0.011(4)
C39 0.030(4) 0.038(5) 0.040(5) 0.010(4) 0.007(4) 0.005(4)
C40 0.022(4) 0.031(4) 0.021(4) -0.001(3) 0.000(3) 0.007(3)
C41 0.013(3) 0.019(3) 0.033(4) -0.001(3) 0.008(3) 0.000(3)
C42 0.025(4) 0.026(4) 0.036(5) 0.000(3) 0.012(3) 0.002(3)
C43 0.053(5) 0.035(5) 0.029(5) 0.004(4) 0.015(4) 0.003(4)
C44 0.050(5) 0.036(5) 0.046(6) -0.013(4) 0.021(4) 0.010(4)
C45 0.050(5) 0.019(4) 0.046(5) -0.005(4) 0.016(4) 0.005(4)
C46 0.031(4) 0.026(4) 0.041(5) 0.008(3) 0.017(4) 0.004(3)
C47 0.022(4) 0.019(4) 0.032(4) 0.009(3) 0.014(3) 0.006(3)
C48 0.023(4) 0.022(4) 0.038(5) 0.008(3) 0.008(3) 0.002(3)
C49 0.020(4) 0.036(4) 0.053(6) 0.010(4) 0.010(4) 0.002(3)
C50 0.032(4) 0.036(5) 0.061(6) 0.018(4) 0.026(4) 0.002(4)
C51 0.049(5) 0.038(5) 0.034(5) 0.006(4) 0.020(4) 0.002(4)
C52 0.031(4) 0.027(4) 0.041(5) 0.006(3) 0.015(4) 0.001(3)
C53 0.015(3) 0.016(3) 0.027(4) -0.003(3) 0.009(3) -0.003(3)
C54 0.026(4) 0.024(4) 0.031(4) 0.006(3) 0.007(3) 0.010(3)
C55 0.026(4) 0.035(4) 0.034(5) 0.004(4) 0.008(3) 0.007(3)
C56 0.029(4) 0.040(5) 0.045(6) -0.012(4) -0.006(4) 0.003(4)
C57 0.043(5) 0.069(7) 0.033(5) -0.018(5) -0.011(4) 0.025(5)
C58 0.045(5) 0.088(7) 0.023(5) -0.001(5) 0.010(4) 0.021(5)
C59 0.026(4) 0.056(5) 0.027(4) 0.011(4) 0.005(3) 0.011(4)
C60 0.021(4) 0.022(4) 0.028(4) -0.001(3) 0.008(3) 0.000(3)
C61 0.025(4) 0.036(4) 0.028(4) 0.002(3) 0.008(3) 0.000(3)
C62 0.025(4) 0.045(5) 0.047(6) 0.001(4) 0.020(4) 0.005(4)
C63 0.045(5) 0.023(4) 0.039(5) -0.005(3) 0.024(4) -0.005(3)
C64 0.043(5) 0.034(4) 0.026(4) -0.004(3) 0.008(4) -0.001(4)
C65 0.020(4) 0.036(4) 0.026(4) 0.000(3) 0.005(3) -0.003(3)
C66 0.021(4) 0.031(4) 0.032(4) 0.009(3) 0.010(3) 0.007(3)
C67 0.034(5) 0.032(5) 0.073(6) 0.011(4) 0.035(4) 0.009(4)
C68 0.057(6) 0.029(5) 0.092(8) 0.010(5) 0.044(6) 0.016(4)
C69 0.049(5) 0.026(4) 0.066(6) 0.001(4) 0.017(5) -0.002(4)
C70 0.023(4) 0.038(5) 0.066(6) 0.013(4) 0.011(4) -0.001(4)
C71 0.023(4) 0.022(4) 0.031(4) -0.007(3) 0.008(3) -0.001(3)
C72 0.031(4) 0.035(4) 0.036(5) -0.003(4) 0.002(4) -0.004(4)
C73 0.056(5) 0.028(4) 0.024(4) -0.002(3) 0.011(4) -0.004(4)
C74 0.042(5) 0.028(4) 0.047(5) -0.006(4) 0.024(4) -0.009(4)
C75 0.030(4) 0.029(4) 0.037(5) -0.008(3) 0.014(4) -0.005(3)
C76 0.032(4) 0.022(4) 0.043(5) 0.000(3) 0.017(4) 0.004(3)
C77 0.025(4) 0.029(4) 0.039(5) -0.006(3) 0.009(3) -0.014(3)
C78 0.037(5) 0.043(5) 0.036(5) -0.003(4) 0.011(4) -0.013(4)
C79 0.041(5) 0.040(5) 0.057(6) 0.010(4) 0.000(5) -0.015(4)
C80 0.055(6) 0.053(6) 0.031(5) -0.004(4) 0.010(4) -0.030(5)
C81 0.057(6) 0.048(5) 0.043(6) -0.010(4) 0.027(5) -0.018(5)
C82 0.041(5) 0.033(4) 0.036(5) 0.000(4) 0.012(4) -0.015(4)
C83 0.031(4) 0.038(5) 0.026(4) -0.005(3) 0.011(3) -0.003(3)
C84 0.040(5) 0.038(5) 0.043(5) -0.012(4) 0.006(4) 0.001(4)
C85 0.048(5) 0.046(5) 0.047(5) -0.009(4) 0.008(4) 0.017(4)
C86 0.038(5) 0.069(6) 0.034(5) 0.007(4) 0.015(4) 0.021(5)
C87 0.028(4) 0.074(7) 0.029(5) 0.015(4) 0.007(4) -0.002(4)
C88 0.023(4) 0.042(5) 0.031(4) -0.002(4) 0.007(3) -0.003(3)
C89 0.025(4) 0.036(4) 0.032(5) -0.006(3) 0.005(3) 0.001(3)
C90 0.030(4) 0.038(5) 0.042(5) 0.002(4) 0.009(4) -0.004(4)
C91 0.031(4) 0.024(4) 0.059(6) 0.001(4) 0.004(4) -0.005(3)
C92 0.043(5) 0.025(4) 0.050(6) -0.004(4) 0.001(4) 0.005(4)
C93 0.058(6) 0.045(5) 0.032(5) -0.009(4) 0.012(4) 0.004(4)
C94 0.041(5) 0.038(5) 0.047(5) 0.000(4) 0.014(4) -0.004(4)
B1 0.030(5) 0.030(5) 0.035(5) 0.001(4) 0.007(4) -0.003(4)
C95 0.031(4) 0.030(4) 0.027(4) 0.006(3) 0.003(3) -0.003(3)
C96 0.036(5) 0.048(5) 0.040(5) 0.009(4) 0.011(4) 0.004(4)
C97 0.044(5) 0.044(5) 0.048(6) 0.016(4) 0.008(4) -0.009(4)
C98 0.045(5) 0.068(7) 0.040(5) 0.002(5) 0.018(4) -0.024(5)
C99 0.041(5) 0.073(7) 0.045(5) -0.008(5) 0.025(4) -0.004(5)
C100 0.036(5) 0.046(5) 0.046(5) 0.004(4) 0.021(4) -0.007(4)
C101 0.028(4) 0.030(4) 0.031(4) 0.007(3) 0.008(3) 0.004(3)
C102 0.045(5) 0.021(4) 0.028(4) 0.002(3) 0.006(4) -0.003(3)
C103 0.036(4) 0.041(5) 0.034(5) 0.006(4) 0.015(4) 0.005(4)
C104 0.038(5) 0.060(6) 0.042(5) 0.013(4) 0.009(4) 0.022(4)
C105 0.056(6) 0.083(7) 0.040(6) 0.038(5) 0.013(5) 0.030(5)
C106 0.048(5) 0.071(6) 0.043(5) 0.021(5) 0.022(4) 0.030(5)
C107 0.034(4) 0.025(4) 0.033(4) 0.011(3) 0.010(4) 0.012(3)
C108 0.036(4) 0.032(4) 0.033(5) 0.004(4) 0.007(3) 0.010(4)
C109 0.038(5) 0.052(5) 0.030(5) 0.001(4) 0.000(4) 0.012(4)
C110 0.043(5) 0.055(6) 0.031(5) 0.011(4) 0.008(4) 0.029(4)
C111 0.047(5) 0.049(5) 0.040(5) 0.023(4) 0.024(4) 0.014(4)
C112 0.037(5) 0.039(5) 0.034(5) 0.017(4) 0.012(4) 0.008(4)
C113 0.032(4) 0.037(4) 0.030(4) 0.010(4) 0.017(4) 0.005(3)
C114 0.045(5) 0.038(5) 0.042(5) 0.008(4) 0.019(4) -0.007(4)
C115 0.062(6) 0.034(5) 0.048(6) 0.005(4) 0.032(5) -0.005(4)
C116 0.055(6) 0.047(6) 0.069(7) -0.018(5) 0.044(6) -0.020(5)
C117 0.040(5) 0.090(8) 0.048(6) -0.025(6) 0.021(5) -0.020(5)
C118 0.031(5) 0.068(6) 0.038(5) 0.002(4) 0.020(4) 0.000(4)
B2 0.030(5) 0.035(5) 0.025(5) 0.008(4) 0.007(4) 0.008(4)

loop_
_atom_type_symbol
_atom_type_description
_atom_type_scat_dispersion_real
_atom_type_scat_dispersion_imag
_atom_type_scat_source
C C 0.0033 0.0016 'International Tables Vol C Tables 4.2.6.8 and 6.1.1.4'
H H 0.0000 0.0000 'International Tables Vol C Tables 4.2.6.8 and 6.1.1.4'
B B 0.0013 0.0007 'International Tables Vol C Tables 4.2.6.8 and 6.1.1.4'
Br Br -0.2901 2.4595 'International Tables Vol C Tables 4.2.6.8 and 6.1.1.4'
Ce Ce -0.2486 2.6331 'International Tables Vol C Tables 4.2.6.8 and 6.1.1.4'
N N 0.0061 0.0033 'International Tables Vol C Tables 4.2.6.8 and 6.1.1.4'
P P 0.1023 0.0942 'International Tables Vol C Tables 4.2.6.8 and 6.1.1.4'

loop_
_geom_angle_atom_site_label_1
_geom_angle_atom_site_label_2
_geom_angle_atom_site_label_3
_geom_angle
N1 Ce1 Br1 130.82(13)
N1 Ce1 N2 128.35(17)
N1 Ce1 N3 93.87(19)
N1 Ce1 N4 67.49(18)
N2 Ce1 Br1 77.85(13)
N2 Ce1 N3 72.41(19)
N2 Ce1 N4 157.84(19)
N3 Ce1 Br1 135.31(14)
N3 Ce1 N4 125.98(17)
N4 Ce1 Br1 80.01(13)
C18 Ce1 Br1 94.45(16)
C18 Ce1 N1 67.42(19)
C18 Ce1 N2 68.58(19)
C18 Ce1 N3 104.52(19)
C18 Ce1 N4 112.46(18)
C18 Ce1 C53 162.7(2)
C53 Ce1 Br1 102.49(15)
C53 Ce1 N1 98.20(19)
C53 Ce1 N2 118.27(18)
C53 Ce1 N3 65.55(18)
C53 Ce1 N4 67.74(18)
C6 P1 C5 102.9(3)
C6 P1 C12 105.9(3)
C12 P1 C5 105.4(3)
C18 P1 C5 105.5(3)
C18 P1 C6 116.8(3)
C18 P1 C12 118.6(3)
C18 P2 C19 115.7(3)
C18 P2 C25 116.3(3)
C18 P2 C31 107.6(3)
C25 P2 C19 107.8(3)
C25 P2 C31 105.0(3)
C31 P2 C19 103.1(3)
C41 P3 C40 104.3(3)
C41 P3 C47 103.9(3)
C47 P3 C40 107.6(3)
C53 P3 C40 103.3(3)
C53 P3 C41 115.6(3)
C53 P3 C47 120.9(3)
C53 P4 C54 115.3(3)
C53 P4 C60 115.7(3)
C53 P4 C66 107.9(3)
C54 P4 C60 107.6(3)
C66 P4 C54 104.4(3)
C66 P4 C60 104.9(3)
C1 N1 Ce1 120.0(5)
C1 N1 C5 116.1(6)
C5 N1 Ce1 123.5(5)
C31 N2 Ce1 121.9(4)
C35 N2 Ce1 120.7(4)
C35 N2 C31 115.6(6)
C36 N3 Ce1 120.1(5)
C36 N3 C40 117.7(7)
C40 N3 Ce1 122.2(4)
C66 N4 Ce1 123.9(4)
C70 N4 Ce1 118.7(5)
C70 N4 C66 117.4(6)
N1 C1 C2 124.6(8)
C1 C2 C3 118.2(7)
C2 C3 C4 119.8(7)
C5 C4 C3 118.3(7)
N1 C5 P1 114.0(5)
N1 C5 C4 123.0(7)
C4 C5 P1 123.0(6)
C7 C6 P1 119.8(5)
C7 C6 C11 118.6(6)
C11 C6 P1 121.5(6)
C8 C7 C6 120.7(7)
C9 C8 C7 119.6(8)
C8 C9 C10 121.7(7)
C11 C10 C9 118.7(7)
C10 C11 C6 120.8(7)
C13 C12 P1 123.0(6)
C13 C12 C17 119.0(7)
C17 C12 P1 117.7(5)
C14 C13 C12 120.7(8)
C13 C14 C15 120.1(8)
C14 C15 C16 120.2(7)
C17 C16 C15 118.4(7)
C12 C17 C16 121.5(7)
P1 C18 Ce1 115.3(3)
P1 C18 P2 120.4(4)
P2 C18 Ce1 120.2(3)
C20 C19 P2 118.6(5)
C20 C19 C24 118.7(6)
C24 C19 P2 122.7(5)
C21 C20 C19 120.5(7)
C22 C21 C20 120.6(8)
C23 C22 C21 119.2(7)
C22 C23 C24 121.0(7)
C23 C24 C19 119.9(7)
C26 C25 P2 119.6(5)
C30 C25 P2 120.9(5)
C30 C25 C26 118.2(7)
C27 C26 C25 121.0(7)
C26 C27 C28 119.6(7)
C27 C28 C29 120.5(8)
C30 C29 C28 120.6(8)
C29 C30 C25 120.0(7)
N2 C31 P2 116.9(5)
N2 C31 C32 122.5(6)
C32 C31 P2 120.5(6)
C33 C32 C31 119.6(7)
C34 C33 C32 118.9(7)
C33 C34 C35 118.7(7)
N2 C35 C34 124.7(7)
N3 C36 C37 122.0(9)
C38 C37 C36 120.4(8)
C37 C38 C39 118.5(8)
C38 C39 C40 117.8(7)
N3 C40 P3 114.1(5)
N3 C40 C39 123.5(6)
C39 C40 P3 122.4(6)
C42 C41 P3 119.1(5)
C46 C41 P3 121.9(6)
C46 C41 C42 119.0(7)
C43 C42 C41 119.3(7)
C42 C43 C44 120.8(8)
C43 C44 C45 119.9(7)
C46 C45 C44 120.0(7)
C45 C46 C41 120.9(7)
C48 C47 P3 120.1(6)
C52 C47 P3 120.7(5)
C52 C47 C48 118.8(7)
C49 C48 C47 120.5(7)
C50 C49 C48 119.9(8)
C49 C50 C51 120.3(7)
C50 C51 C52 120.6(8)
C47 C52 C51 120.0(7)
P3 C53 Ce1 113.3(3)
P3 C53 P4 120.6(4)
P4 C53 Ce1 120.6(3)
C55 C54 P4 121.4(6)
C59 C54 P4 119.0(6)
C59 C54 C55 118.4(7)
C56 C55 C54 120.1(8)
C57 C56 C55 120.0(8)
C56 C57 C58 120.8(8)
C59 C58 C57 119.6(8)
C58 C59 C54 121.0(8)
C61 C60 P4 122.8(5)
C61 C60 C65 119.3(7)
C65 C60 P4 117.9(5)
C60 C61 C62 120.5(7)
C63 C62 C61 119.6(7)
C62 C63 C64 120.5(7)
C65 C64 C63 120.5(7)
C64 C65 C60 119.6(7)
N4 C66 P4 116.8(5)
N4 C66 C67 121.5(7)
C67 C66 P4 121.7(6)
C66 C67 C68 120.9(7)
C67 C68 C69 117.5(8)
C68 C69 C70 119.0(8)
N4 C70 C69 123.6(7)
C72 C71 C76 114.3(7)
C72 C71 B1 122.2(6)
C76 C71 B1 123.4(7)
C73 C72 C71 123.7(7)
C72 C73 C74 120.0(7)
C75 C74 C73 118.7(7)
C74 C75 C76 120.6(7)
C75 C76 C71 122.6(7)
C78 C77 C82 113.4(7)
C78 C77 B1 122.5(7)
C82 C77 B1 123.9(7)
C79 C78 C77 124.1(8)
C78 C79 C80 119.5(9)
C81 C80 C79 118.6(8)
C82 C81 C80 120.7(9)
C81 C82 C77 123.6(8)
C84 C83 C88 114.0(7)
C84 C83 B1 123.0(7)
C88 C83 B1 122.7(7)
C85 C84 C83 122.6(8)
C86 C85 C84 120.8(8)
C87 C86 C85 118.3(8)
C86 C87 C88 121.9(8)
C87 C88 C83 122.2(8)
C90 C89 B1 122.3(7)
C94 C89 C90 113.1(7)
C94 C89 B1 124.5(7)
C91 C90 C89 123.8(8)
C92 C91 C90 119.9(8)
C93 C92 C91 118.5(8)
C92 C93 C94 120.7(8)
C93 C94 C89 123.9(8)
C71 B1 C89 108.2(6)
C77 B1 C71 109.5(6)
C77 B1 C89 110.0(6)
C83 B1 C71 110.3(6)
C83 B1 C77 108.6(6)
C83 B1 C89 110.2(6)
C96 C95 B2 119.9(7)
C100 C95 C96 115.5(7)
C100 C95 B2 124.4(7)
C95 C96 C97 122.7(8)
C98 C97 C96 119.5(8)
C99 C98 C97 118.8(8)
C98 C99 C100 121.2(8)
C95 C100 C99 122.4(8)
C102 C101 B2 124.3(6)
C106 C101 C102 114.4(7)
C106 C101 B2 121.2(7)
C103 C102 C101 123.5(7)
C104 C103 C102 120.3(8)
C103 C104 C105 118.7(8)
C106 C105 C104 119.5(8)
C101 C106 C105 123.7(8)
C108 C107 C112 114.9(7)
C108 C107 B2 123.1(7)
C112 C107 B2 121.7(7)
C109 C108 C107 122.5(8)
C110 C109 C108 120.7(8)
C109 C110 C111 119.0(8)
C110 C111 C112 119.8(8)
C111 C112 C107 122.9(8)
C114 C113 B2 121.8(7)
C118 C113 C114 113.2(8)
C118 C113 B2 125.0(7)
C115 C114 C113 123.7(8)
C116 C115 C114 120.3(9)
C115 C116 C117 118.9(9)
C116 C117 C118 120.3(9)
C113 C118 C117 123.4(9)
C101 B2 C95 110.5(6)
C107 B2 C95 109.7(6)
C107 B2 C101 108.0(6)
C113 B2 C95 108.1(6)
C113 B2 C101 109.8(6)
C113 B2 C107 110.7(6)

loop_
_geom_bond_atom_site_label_1
_geom_bond_atom_site_label_2
_geom_bond_distance
Ce1 Br1 2.8538(9)
Ce1 N1 2.671(6)
Ce1 N2 2.694(6)
Ce1 N3 2.734(6)
Ce1 N4 2.744(6)
Ce1 C18 2.573(6)
Ce1 C53 2.597(6)
P1 C5 1.830(7)
P1 C6 1.817(7)
P1 C12 1.822(7)
P1 C18 1.684(7)
P2 C18 1.687(7)
P2 C19 1.819(7)
P2 C25 1.809(7)
P2 C31 1.814(7)
P3 C40 1.831(7)
P3 C41 1.812(7)
P3 C47 1.818(7)
P3 C53 1.674(6)
P4 C53 1.691(6)
P4 C54 1.809(7)
P4 C60 1.822(7)
P4 C66 1.805(7)
N1 C1 1.337(9)
N1 C5 1.364(9)
N2 C31 1.363(9)
N2 C35 1.344(9)
N3 C36 1.336(10)
N3 C40 1.341(9)
N4 C66 1.349(9)
N4 C70 1.330(9)
C1 C2 1.358(11)
C2 C3 1.375(11)
C3 C4 1.378(10)
C4 C5 1.374(10)
C6 C7 1.386(10)
C6 C11 1.411(9)
C7 C8 1.384(10)
C8 C9 1.369(11)
C9 C10 1.388(11)
C10 C11 1.379(10)
C12 C13 1.374(10)
C12 C17 1.379(10)
C13 C14 1.370(10)
C14 C15 1.375(11)
C15 C16 1.395(11)
C16 C17 1.380(10)
C19 C20 1.383(10)
C19 C24 1.390(9)
C20 C21 1.380(10)
C21 C22 1.376(11)
C22 C23 1.368(11)
C23 C24 1.386(10)
C25 C26 1.415(9)
C25 C30 1.396(10)
C26 C27 1.369(10)
C27 C28 1.375(11)
C28 C29 1.381(11)
C29 C30 1.375(11)
C31 C32 1.389(10)
C32 C33 1.371(10)
C33 C34 1.368(11)
C34 C35 1.376(10)
C36 C37 1.392(13)
C37 C38 1.365(13)
C38 C39 1.393(11)
C39 C40 1.398(10)
C41 C42 1.405(10)
C41 C46 1.394(9)
C42 C43 1.377(10)
C43 C44 1.379(11)
C44 C45 1.389(11)
C45 C46 1.362(10)
C47 C48 1.397(10)
C47 C52 1.381(10)
C48 C49 1.387(10)
C49 C50 1.364(11)
C50 C51 1.370(11)
C51 C52 1.389(10)
C54 C55 1.395(10)
C54 C59 1.381(10)
C55 C56 1.376(10)
C56 C57 1.361(13)
C57 C58 1.372(13)
C58 C59 1.365(11)
C60 C61 1.378(9)
C60 C65 1.400(10)
C61 C62 1.386(10)
C62 C63 1.367(11)
C63 C64 1.379(11)
C64 C65 1.369(10)
C66 C67 1.374(10)
C67 C68 1.374(11)
C68 C69 1.374(12)
C69 C70 1.380(11)
C71 C72 1.398(10)
C71 C76 1.411(10)
C71 B1 1.645(11)
C72 C73 1.373(11)
C73 C74 1.403(11)
C74 C75 1.360(11)
C75 C76 1.400(10)
C77 C78 1.392(11)
C77 C82 1.407(11)
C77 B1 1.644(12)
C78 C79 1.378(12)
C79 C80 1.381(13)
C80 C81 1.374(12)
C81 C82 1.360(11)
C83 C84 1.409(10)
C83 C88 1.410(10)
C83 B1 1.643(11)
C84 C85 1.384(11)
C85 C86 1.366(12)
C86 C87 1.358(12)
C87 C88 1.373(11)
C89 C90 1.402(11)
C89 C94 1.401(11)
C89 B1 1.647(11)
C90 C91 1.388(11)
C91 C92 1.382(12)
C92 C93 1.367(12)
C93 C94 1.380(11)
C95 C96 1.398(11)
C95 C100 1.370(11)
C95 B2 1.659(11)
C96 C97 1.406(11)
C97 C98 1.369(12)
C98 C99 1.366(12)
C99 C100 1.394(11)
C101 C102 1.401(10)
C101 C106 1.379(11)
C101 B2 1.653(11)
C102 C103 1.389(10)
C103 C104 1.354(11)
C104 C105 1.405(12)
C105 C106 1.388(11)
C107 C108 1.394(10)
C107 C112 1.399(10)
C107 B2 1.651(11)
C108 C109 1.371(10)
C109 C110 1.368(12)
C110 C111 1.375(12)
C111 C112 1.377(11)
C113 C114 1.399(11)
C113 C118 1.391(11)
C113 B2 1.645(12)
C114 C115 1.392(11)
C115 C116 1.359(13)
C116 C117 1.359(13)
C117 C118 1.404(12)

loop_
_geom_torsion_atom_site_label_1
_geom_torsion_atom_site_label_2
_geom_torsion_atom_site_label_3
_geom_torsion_atom_site_label_4
_geom_torsion
Ce1 N1 C1 C2 -170.8(6)
Ce1 N1 C5 P1 -5.4(7)
Ce1 N1 C5 C4 171.1(5)
Ce1 N2 C31 P2 18.0(7)
Ce1 N2 C31 C32 -164.5(5)
Ce1 N2 C35 C34 164.3(6)
Ce1 N3 C36 C37 179.3(8)
Ce1 N3 C40 P3 -2.0(7)
Ce1 N3 C40 C39 178.6(6)
Ce1 N4 C66 P4 -2.5(8)
Ce1 N4 C66 C67 -179.4(6)
Ce1 N4 C70 C69 -178.0(7)
P1 C6 C7 C8 177.1(6)
P1 C6 C11 C10 -176.5(6)
P1 C12 C13 C14 -174.3(6)
P1 C12 C17 C16 172.6(5)
P2 C19 C20 C21 -177.5(6)
P2 C19 C24 C23 178.3(6)
P2 C25 C26 C27 -168.1(6)
P2 C25 C30 C29 166.3(6)
P2 C31 C32 C33 177.5(6)
P3 C41 C42 C43 178.7(6)
P3 C41 C46 C45 -178.1(6)
P3 C47 C48 C49 -172.3(5)
P3 C47 C52 C51 172.4(6)
P4 C54 C55 C56 -165.6(6)
P4 C54 C59 C58 166.2(6)
P4 C60 C61 C62 179.2(6)
P4 C60 C65 C64 -179.5(6)
P4 C66 C67 C68 -180.0(7)
N1 C1 C2 C3 -1.3(12)
N2 C31 C32 C33 0.1(11)
N3 C36 C37 C38 1.7(16)
N4 C66 C67 C68 -3.3(13)
C1 N1 C5 P1 -178.0(5)
C1 N1 C5 C4 -1.6(10)
C1 C2 C3 C4 -0.1(12)
C2 C3 C4 C5 0.5(11)
C3 C4 C5 P1 176.5(5)
C3 C4 C5 N1 0.4(11)
C5 P1 C6 C7 -123.8(6)
C5 P1 C6 C11 51.4(6)
C5 P1 C12 C13 -118.3(6)
C5 P1 C12 C17 68.8(6)
C5 P1 C18 Ce1 40.6(4)
C5 P1 C18 P2 -162.1(4)
C5 N1 C1 C2 2.1(11)
C6 P1 C5 N1 100.7(5)
C6 P1 C5 C4 -75.7(6)
C6 P1 C12 C13 -9.8(7)
C6 P1 C12 C17 177.4(5)
C6 P1 C18 Ce1 -72.9(4)
C6 P1 C18 P2 84.4(5)
C6 C7 C8 C9 -0.9(12)
C7 C6 C11 C10 -1.2(10)
C7 C8 C9 C10 -0.7(13)
C8 C9 C10 C11 1.2(12)
C9 C10 C11 C6 -0.3(11)
C11 C6 C7 C8 1.8(11)
C12 P1 C5 N1 -148.5(5)
C12 P1 C5 C4 35.0(7)
C12 P1 C6 C7 125.8(6)
C12 P1 C6 C11 -58.9(6)
C12 P1 C18 Ce1 158.3(3)
C12 P1 C18 P2 -44.4(6)
C12 C13 C14 C15 3.0(11)
C13 C12 C17 C16 -0.5(10)
C13 C14 C15 C16 -2.5(11)
C14 C15 C16 C17 0.5(11)
C15 C16 C17 C12 1.0(11)
C17 C12 C13 C14 -1.5(11)
C18 P1 C5 N1 -22.2(6)
C18 P1 C5 C4 161.3(6)
C18 P1 C6 C7 -8.8(7)
C18 P1 C6 C11 166.5(5)
C18 P1 C12 C13 123.9(6)
C18 P1 C12 C17 -49.0(7)
C18 P2 C19 C20 38.3(7)
C18 P2 C19 C24 -142.0(6)
C18 P2 C25 C26 77.6(6)
C18 P2 C25 C30 -89.2(6)
C18 P2 C31 N2 -1.8(6)
C18 P2 C31 C32 -179.4(6)
C19 P2 C18 Ce1 -130.2(4)
C19 P2 C18 P1 73.7(5)
C19 P2 C25 C26 -54.2(6)
C19 P2 C25 C30 139.0(6)
C19 P2 C31 N2 120.9(5)
C19 P2 C31 C32 -56.6(7)
C19 C20 C21 C22 -1.6(11)
C20 C19 C24 C23 -2.0(10)
C20 C21 C22 C23 -0.5(12)
C21 C22 C23 C24 1.3(12)
C22 C23 C24 C19 0.0(11)
C24 C19 C20 C21 2.8(11)
C25 P2 C18 Ce1 101.9(4)
C25 P2 C18 P1 -54.3(5)
C25 P2 C19 C20 170.4(5)
C25 P2 C19 C24 -9.9(7)
C25 P2 C31 N2 -126.3(5)
C25 P2 C31 C32 56.1(6)
C25 C26 C27 C28 1.4(12)
C26 C25 C30 C29 -0.7(11)
C26 C27 C28 C29 -0.2(13)
C27 C28 C29 C30 -1.5(13)
C28 C29 C30 C25 1.9(12)
C30 C25 C26 C27 -1.0(11)
C31 P2 C18 Ce1 -15.5(5)
C31 P2 C18 P1 -171.7(4)
C31 P2 C19 C20 -78.9(6)
C31 P2 C19 C24 100.7(6)
C31 P2 C25 C26 -163.6(5)
C31 P2 C25 C30 29.6(6)
C31 N2 C35 C34 -1.1(11)
C31 C32 C33 C34 -0.5(12)
C32 C33 C34 C35 0.1(12)
C33 C34 C35 N2 0.7(12)
C35 N2 C31 P2 -176.8(5)
C35 N2 C31 C32 0.7(10)
C36 N3 C40 P3 176.1(6)
C36 N3 C40 C39 -3.4(12)
C36 C37 C38 C39 -2.4(16)
C37 C38 C39 C40 0.3(13)
C38 C39 C40 P3 -176.8(6)
C38 C39 C40 N3 2.7(12)
C40 P3 C41 C42 -121.8(6)
C40 P3 C41 C46 56.7(6)
C40 P3 C47 C48 -133.6(5)
C40 P3 C47 C52 53.9(6)
C40 P3 C53 Ce1 50.3(4)
C40 P3 C53 P4 -155.6(4)
C40 N3 C36 C37 1.2(14)
C41 P3 C40 N3 90.9(6)
C41 P3 C40 C39 -89.7(7)
C41 P3 C47 C48 -23.4(6)
C41 P3 C47 C52 164.1(6)
C41 P3 C53 Ce1 -62.9(4)
C41 P3 C53 P4 91.1(5)
C41 C42 C43 C44 -0.7(12)
C42 C41 C46 C45 0.4(11)
C42 C43 C44 C45 0.8(13)
C43 C44 C45 C46 -0.3(13)
C44 C45 C46 C41 -0.3(12)
C46 C41 C42 C43 0.1(10)
C47 P3 C40 N3 -159.2(5)
C47 P3 C40 C39 20.2(7)
C47 P3 C41 C42 125.6(5)
C47 P3 C41 C46 -55.9(6)
C47 P3 C53 Ce1 170.5(3)
C47 P3 C53 P4 -35.4(6)
C47 C48 C49 C50 1.2(11)
C48 C47 C52 C51 -0.2(10)
C48 C49 C50 C51 -3.0(11)
C49 C50 C51 C52 3.1(12)
C50 C51 C52 C47 -1.5(11)
C52 C47 C48 C49 0.3(10)
C53 P3 C40 N3 -30.3(6)
C53 P3 C40 C39 149.1(6)
C53 P3 C41 C42 -9.2(6)
C53 P3 C41 C46 169.3(5)
C53 P3 C47 C48 108.3(6)
C53 P3 C47 C52 -64.1(7)
C53 P4 C54 C55 83.8(6)
C53 P4 C54 C59 -83.9(6)
C53 P4 C60 C61 -153.1(6)
C53 P4 C60 C65 28.3(7)
C53 P4 C66 N4 14.0(7)
C53 P4 C66 C67 -169.2(7)
C54 P4 C53 Ce1 96.0(4)
C54 P4 C53 P3 -56.2(5)
C54 P4 C60 C61 -22.5(7)
C54 P4 C60 C65 158.8(5)
C54 P4 C66 N4 -109.1(6)
C54 P4 C66 C67 67.7(8)
C54 C55 C56 C57 0.1(11)
C55 C54 C59 C58 -1.8(11)
C55 C56 C57 C58 -2.7(12)
C56 C57 C58 C59 3.0(13)
C57 C58 C59 C54 -0.7(12)
C59 C54 C55 C56 2.1(10)
C60 P4 C53 Ce1 -137.3(3)
C60 P4 C53 P3 70.6(5)
C60 P4 C54 C55 -47.0(7)
C60 P4 C54 C59 145.4(6)
C60 P4 C66 N4 137.9(6)
C60 P4 C66 C67 -45.3(8)
C60 C61 C62 C63 0.8(11)
C61 C60 C65 C64 1.8(11)
C61 C62 C63 C64 0.8(11)
C62 C63 C64 C65 -1.2(11)
C63 C64 C65 C60 -0.2(11)
C65 C60 C61 C62 -2.2(11)
C66 P4 C53 Ce1 -20.2(5)
C66 P4 C53 P3 -172.4(4)
C66 P4 C54 C55 -158.0(6)
C66 P4 C54 C59 34.3(7)
C66 P4 C60 C61 88.2(6)
C66 P4 C60 C65 -90.4(6)
C66 N4 C70 C69 0.7(13)
C66 C67 C68 C69 1.6(15)
C67 C68 C69 C70 1.0(15)
C68 C69 C70 N4 -2.3(15)
C70 N4 C66 P4 178.9(6)
C70 N4 C66 C67 2.0(12)
C71 C72 C73 C74 -1.7(12)
C72 C71 C76 C75 -0.4(10)
C72 C71 B1 C77 -166.4(7)
C72 C71 B1 C83 -46.9(9)
C72 C71 B1 C89 73.7(9)
C72 C73 C74 C75 0.0(11)
C73 C74 C75 C76 1.4(11)
C74 C75 C76 C71 -1.2(11)
C76 C71 C72 C73 1.8(11)
C76 C71 B1 C77 16.9(10)
C76 C71 B1 C83 136.4(7)
C76 C71 B1 C89 -102.9(8)
C77 C78 C79 C80 1.0(12)
C78 C77 C82 C81 1.3(11)
C78 C77 B1 C71 -77.7(8)
C78 C77 B1 C83 161.8(7)
C78 C77 B1 C89 41.1(9)
C78 C79 C80 C81 -0.3(12)
C79 C80 C81 C82 0.2(12)
C80 C81 C82 C77 -0.7(12)
C82 C77 C78 C79 -1.4(11)
C82 C77 B1 C71 98.9(8)
C82 C77 B1 C83 -21.7(9)
C82 C77 B1 C89 -142.4(7)
C83 C84 C85 C86 -0.8(13)
C84 C83 C88 C87 -2.3(11)
C84 C83 B1 C71 -33.7(10)
C84 C83 B1 C77 86.4(9)
C84 C83 B1 C89 -153.1(7)
C84 C85 C86 C87 0.3(13)
C85 C86 C87 C88 -0.9(13)
C86 C87 C88 C83 2.1(13)
C88 C83 C84 C85 1.7(12)
C88 C83 B1 C71 152.3(7)
C88 C83 B1 C77 -87.7(8)
C88 C83 B1 C89 32.8(10)
C89 C90 C91 C92 2.8(12)
C90 C89 C94 C93 1.4(12)
C90 C89 B1 C71 162.0(7)
C90 C89 B1 C77 42.4(9)
C90 C89 B1 C83 -77.3(9)
C90 C91 C92 C93 -1.8(12)
C91 C92 C93 C94 0.8(13)
C92 C93 C94 C89 -0.6(13)
C94 C89 C90 C91 -2.5(11)
C94 C89 B1 C71 -21.0(10)
C94 C89 B1 C77 -140.5(7)
C94 C89 B1 C83 99.8(9)
B1 C71 C72 C73 -175.1(7)
B1 C71 C76 C75 176.5(7)
B1 C77 C78 C79 175.4(7)
B1 C77 C82 C81 -175.5(7)
B1 C83 C84 C85 -172.8(8)
B1 C83 C88 C87 172.2(7)
B1 C89 C90 C91 174.9(7)
B1 C89 C94 C93 -175.9(8)
C95 C96 C97 C98 -0.5(13)
C96 C95 C100 C99 0.6(12)
C96 C95 B2 C101 42.1(9)
C96 C95 B2 C107 -76.9(8)
C96 C95 B2 C113 162.2(7)
C96 C97 C98 C99 1.1(13)
C97 C98 C99 C100 -1.0(14)
C98 C99 C100 C95 0.1(14)
C100 C95 C96 C97 -0.4(12)
C100 C95 B2 C101 -143.3(7)
C100 C95 B2 C107 97.7(9)
C100 C95 B2 C113 -23.1(10)
C101 C102 C103 C104 -0.5(12)
C102 C101 C106 C105 -0.4(14)
C102 C101 B2 C95 -141.1(7)
C102 C101 B2 C107 -21.1(10)
C102 C101 B2 C113 99.8(8)
C102 C103 C104 C105 0.1(13)
C103 C104 C105 C106 0.1(15)
C104 C105 C106 C101 0.0(16)
C106 C101 C102 C103 0.7(11)
C106 C101 B2 C95 42.9(10)
C106 C101 B2 C107 162.9(8)
C106 C101 B2 C113 -76.2(9)
C107 C108 C109 C110 -0.7(12)
C108 C107 C112 C111 4.2(11)
C108 C107 B2 C95 22.3(9)
C108 C107 B2 C101 -98.1(8)
C108 C107 B2 C113 141.6(7)
C108 C109 C110 C111 3.8(12)
C109 C110 C111 C112 -2.8(12)
C110 C111 C112 C107 -1.3(12)
C112 C107 C108 C109 -3.2(11)
C112 C107 B2 C95 -164.7(7)
C112 C107 B2 C101 74.9(9)
C112 C107 B2 C113 -45.5(9)
C113 C114 C115 C116 -3.4(13)
C114 C113 C118 C117 -4.4(11)
C114 C113 B2 C95 80.6(8)
C114 C113 B2 C101 -158.9(7)
C114 C113 B2 C107 -39.6(10)
C114 C115 C116 C117 1.2(13)
C115 C116 C117 C118 -0.9(13)
C116 C117 C118 C113 2.8(13)
C118 C113 C114 C115 4.7(11)
C118 C113 B2 C95 -96.5(8)
C118 C113 B2 C101 24.1(10)
C118 C113 B2 C107 143.3(7)
B2 C95 C96 C97 174.7(7)
B2 C95 C100 C99 -174.3(7)
B2 C101 C102 C103 -175.6(7)
B2 C101 C106 C105 175.9(9)
B2 C107 C108 C109 170.2(7)
B2 C107 C112 C111 -169.3(7)
B2 C113 C114 C115 -172.6(7)
B2 C113 C118 C117 172.8(8)

loop_
_platon_squeeze_void_nr
_platon_squeeze_void_average_x
_platon_squeeze_void_average_y
_platon_squeeze_void_average_z
_platon_squeeze_void_volume
_platon_squeeze_void_count_electrons
_platon_squeeze_void_content
1 0.000 0.000 0.500 144 44 ' '
2 0.000 0.500 1.000 144 44 ' '
3 0.084 0.011 0.888 19 0 ' '
4 0.084 0.489 0.388 19 0 ' '
5 0.252 0.159 1.003 43 1 ' '
6 0.252 0.341 0.503 43 1 ' '
7 0.357 0.611 0.010 8 0 ' '
8 0.357 0.889 0.510 8 0 ' '
9 0.480 0.233 0.341 16 0 ' '
10 0.480 0.267 0.840 16 0 ' '
11 0.519 0.733 0.159 16 0 ' '
12 0.519 0.767 0.659 16 0 ' '
13 0.643 0.111 0.490 8 0 ' '
14 0.643 0.389 0.990 7 0 ' '
15 0.748 0.659 0.497 43 1 ' '
16 0.748 0.841 0.997 43 1 ' '
17 0.916 0.511 0.612 20 0 ' '
18 0.916 0.989 0.112 20 0 ' '
